data_7708492
loop_
_publ_author_name
'soleymani babadi, susan'
'Beheshti, Azizollah'
'Nasiri, Elahe'
'Bahrani-Pour, Maryam'
'Motamedie, Hossein'
'Mayer, Peter'

_publ_section_title
;
 Simple synthesis of the unpresented magnetic nanocomposites based on the
 Ag coordination polymers with a good separation capacity and repeatable
 antibacterial activities with high performance
;
_journal_name_full 'Dalton Transactions'
_journal_paper_doi 10.1039/D1DT00176K
_journal_year 2021
_chemical_formula_moiety 'C9 H11 Ag2 N4 S'
_chemical_formula_sum 'C9 H11 Ag2 N4 S'
_chemical_formula_weight 423.02
_chemical_name_common AB39
_space_group_crystal_system monoclinic
_space_group_IT_number 14
_space_group_name_Hall '-P 2ybc'
_space_group_name_H-M_alt 'P 1 21/c 1'
_atom_sites_solution_hydrogens geom
_audit_block_code Ag_C14H22N4S2_CN_uv072_behesti
_audit_creation_method SHELXL-2014
_audit_update_record
;
2019-06-04 deposited with the CCDC.	2021-09-17 downloaded from the CCDC.
;
_cell_angle_alpha 90
_cell_angle_beta 91.975(3)
_cell_angle_gamma 90
_cell_formula_units_Z 4
_cell_length_a 4.3082(3)
_cell_length_b 15.9548(12)
_cell_length_c 17.9101(14)
_cell_measurement_reflns_used 9977
_cell_measurement_temperature 100(2)
_cell_measurement_theta_max 30.5778
_cell_measurement_theta_min 3.4211
_cell_volume 1230.35(16)
_computing_cell_refinement 'APEX2 v2012.4-3 (Bruker AXS)'
_computing_data_collection 'Bruker Instrument Service v3.0.21'
_computing_data_reduction 'SAINT V8.18C (Bruker AXS Inc., 2011)'
_computing_structure_refinement
;
Sheldrick, G. M. (2008).
<i>Acta Cryst.</i> A<b>64</b>, 112--122.
;
_computing_structure_solution
;
A. Altomare, M. C. Burla, M. Camalli, G. L. Cascarano, C. Giacovazzo, A.
Guagliardi, A. G. G. Moliterni, G. Polidori, R. Spagna: SIR97: a new tool for
crystal structure determination and refinement; J. Appl. Crystallogr. 1999,
32, 115-119.
;
_diffrn_ambient_temperature 100(2)
_diffrn_detector_area_resol_mean 7.4074
_diffrn_measured_fraction_theta_full 0.997
_diffrn_measured_fraction_theta_max 0.985
_diffrn_measurement_device 'fixed-chi three-circle diffractometer'
_diffrn_measurement_device_type 'Bruker D8 Venture TXS'
_diffrn_measurement_method 'mix of phi and omega scans'
_diffrn_radiation_collimation 'focusing mirrors'
_diffrn_radiation_monochromator 'focusing mirrors'
_diffrn_radiation_type MoK\a
_diffrn_radiation_wavelength 0.71073
_diffrn_reflns_av_R_equivalents 0.0558
_diffrn_reflns_av_unetI/netI 0.1325
_diffrn_reflns_Laue_measured_fraction_full 0.997
_diffrn_reflns_Laue_measured_fraction_max 0.985
_diffrn_reflns_limit_h_max 6
_diffrn_reflns_limit_h_min -6
_diffrn_reflns_limit_k_max 22
_diffrn_reflns_limit_k_min -22
_diffrn_reflns_limit_l_max 25
_diffrn_reflns_limit_l_min -21
_diffrn_reflns_number 11133
_diffrn_reflns_point_group_measured_fraction_full 0.997
_diffrn_reflns_point_group_measured_fraction_max 0.985
_diffrn_reflns_theta_full 25.240
_diffrn_reflns_theta_max 30.69
_diffrn_reflns_theta_min 3.421
_diffrn_source 'rotating anode (TXS)'
_diffrn_source_current 50
_diffrn_source_power 2.5
_diffrn_source_type 'Bruker TXS'
_diffrn_source_voltage 50
_exptl_absorpt_coefficient_mu 3.329
_exptl_absorpt_correction_T_max 0.6478
_exptl_absorpt_correction_T_min 0.4893
_exptl_absorpt_correction_type multi-scan
_exptl_absorpt_process_details 'TWINABS - Bruker AXS scaling for twinned crystals - Version 2012/1'
_exptl_crystal_colour colourless
_exptl_crystal_density_diffrn 2.284
_exptl_crystal_density_method 'not measured'
_exptl_crystal_description block
_exptl_crystal_F_000 812
_exptl_crystal_size_max 0.100
_exptl_crystal_size_mid 0.060
_exptl_crystal_size_min 0.040
_refine_diff_density_max 1.053
_refine_diff_density_min -1.023
_refine_diff_density_rms 0.159
_refine_ls_extinction_method none
_refine_ls_goodness_of_fit_ref 0.677
_refine_ls_hydrogen_treatment constr
_refine_ls_matrix_type full
_refine_ls_number_parameters 146
_refine_ls_number_reflns 3703
_refine_ls_number_restraints 0
_refine_ls_restrained_S_all 0.677
_refine_ls_R_factor_all 0.0672
_refine_ls_R_factor_gt 0.0356
_refine_ls_shift/su_max 0.001
_refine_ls_shift/su_mean 0.000
_refine_ls_structure_factor_coef Fsqd
_refine_ls_weighting_details 'w=1/[\s^2^(Fo^2^)] where P=(Fo^2^+2Fc^2^)/3'
_refine_ls_weighting_scheme calc
_refine_ls_wR_factor_gt 0.0658
_refine_ls_wR_factor_ref 0.0745
_reflns_Friedel_coverage 0.000
_reflns_number_gt 2276
_reflns_number_total 3703
_reflns_threshold_expression 'I > 2\s(I)'
_cod_data_source_file d1dt00176k2.cif
_cod_data_source_block uv072
_cod_depositor_comments
;
The following automatic conversions were performed:

data item '_exptl_absorpt_correction_type' value 'Multi-Scan' was
changed to 'multi-scan' in accordance with the
/home/data/users/saulius/crontab/automatic-downloads/rss-feeds/RSC/lib/dictionaries/cif_core.dic
dictionary named 'cif_core.dic' version 2.4.2 last updated on
2011-04-26.

Automatic conversion script
Id: cif_fix_values 7556 2019-12-06 15:28:31Z antanas 
;
_cod_original_sg_symbol_H-M 'P 21/c'
_cod_database_code 7708492
_shelx_space_group_comment
;
The symmetry employed for this shelxl refinement is uniquely defined
by the following loop, which should always be used as a source of
symmetry information in preference to the above space-group names.
They are only intended as comments.
;
_shelxl_version_number 2014-3

loop_
_space_group_symop_operation_xyz
'x, y, z'
'-x, y+1/2, -z+1/2'
'-x, -y, -z'
'x, -y-1/2, z-1/2'

loop_
_atom_site_label
_atom_site_type_symbol
_atom_site_fract_x
_atom_site_fract_y
_atom_site_fract_z
_atom_site_U_iso_or_equiv
_atom_site_adp_type
_atom_site_occupancy
_atom_site_site_symmetry_order
_atom_site_calc_flag
_atom_site_refinement_flags_posn
_atom_site_refinement_flags_adp
_atom_site_refinement_flags_occupancy
_atom_site_disorder_assembly
_atom_site_disorder_group
C1 C 0.5281(9) 0.0531(3) 0.4106(2) 0.0225(10) Uani 1 1 d . . . . .
H1A H 0.4053 0.0336 0.3669 0.034 Uiso 1 1 calc R U . . .
H1B H 0.3921 0.0603 0.4529 0.034 Uiso 1 1 calc R U . . .
H1C H 0.6893 0.0118 0.4236 0.034 Uiso 1 1 calc R U . . .
C2 C 0.8506(8) 0.1793(3) 0.44205(19) 0.0128(8) Uani 1 1 d . . . . .
C3 C 0.6557(9) 0.1727(3) 0.3251(2) 0.0214(9) Uani 1 1 d . . . . .
H3 H 0.5457 0.1530 0.2817 0.026 Uiso 1 1 calc R U . . .
C4 C 0.8202(9) 0.2435(3) 0.33059(19) 0.0201(9) Uani 1 1 d . . . . .
H4 H 0.8474 0.2837 0.2922 0.024 Uiso 1 1 calc R U . . .
C5 C 1.1244(8) 0.3182(3) 0.4332(2) 0.0174(9) Uani 1 1 d . . . . .
H5A H 1.2561 0.3407 0.3937 0.021 Uiso 1 1 calc R U . . .
H5B H 1.2633 0.2985 0.4748 0.021 Uiso 1 1 calc R U . . .
C6 C 0.9180(9) 0.3880(3) 0.4614(2) 0.0190(9) Uani 1 1 d . . . . .
H6A H 0.7621 0.4029 0.4217 0.023 Uiso 1 1 calc R U . . .
H6B H 0.8052 0.3675 0.5050 0.023 Uiso 1 1 calc R U . . .
C7 C 1.1010(8) 0.4656(3) 0.4837(2) 0.0158(8) Uani 1 1 d . . . . .
H7A H 1.2040 0.4879 0.4393 0.019 Uiso 1 1 calc R U . . .
H7B H 1.2652 0.4499 0.5211 0.019 Uiso 1 1 calc R U . . .
C8 C -0.2483(9) 0.5788(3) 0.7617(2) 0.0224(10) Uani 1 1 d . . . . .
C9 C 0.2367(10) 0.3912(3) 0.6613(2) 0.0243(10) Uani 1 1 d . . . . .
N1 N 0.6736(7) 0.1333(2) 0.39345(16) 0.0166(7) Uani 1 1 d . . . . .
N2 N 0.9442(7) 0.2473(2) 0.40340(16) 0.0169(7) Uani 1 1 d . . . . .
N3 N -0.3747(8) 0.6286(2) 0.79400(17) 0.0231(8) Uani 1 1 d . . . . .
N4 N 0.3659(8) 0.3364(2) 0.63517(18) 0.0243(8) Uani 1 1 d . . . . .
S1 S 0.9349(2) 0.15246(7) 0.53292(5) 0.0173(2) Uani 1 1 d . . . . .
Ag1 Ag 0.47800(7) 0.20447(2) 0.60070(2) 0.02335(10) Uani 1 1 d . . . . .
Ag2 Ag -0.00631(8) 0.48575(2) 0.70961(2) 0.02594(10) Uani 1 1 d . . . . .

loop_
_atom_site_aniso_label
_atom_site_aniso_U_11
_atom_site_aniso_U_22
_atom_site_aniso_U_33
_atom_site_aniso_U_23
_atom_site_aniso_U_13
_atom_site_aniso_U_12
C1 0.020(2) 0.024(3) 0.024(2) -0.0051(18) 0.0026(16) -0.0031(19)
C2 0.0078(17) 0.015(2) 0.0155(19) -0.0035(15) -0.0002(13) -0.0007(15)
C3 0.020(2) 0.028(3) 0.017(2) -0.0019(18) -0.0031(15) -0.0009(19)
C4 0.022(2) 0.025(3) 0.013(2) 0.0002(17) -0.0049(15) -0.0004(19)
C5 0.0131(19) 0.018(3) 0.021(2) -0.0021(16) -0.0019(14) -0.0029(16)
C6 0.015(2) 0.019(3) 0.023(2) 0.0005(17) -0.0015(15) -0.0036(17)
C7 0.0102(18) 0.016(2) 0.021(2) 0.0010(16) -0.0029(14) 0.0016(16)
C8 0.021(2) 0.027(3) 0.019(2) 0.0072(18) 0.0000(16) -0.002(2)
C9 0.028(2) 0.029(3) 0.015(2) 0.0023(18) -0.0064(16) 0.004(2)
N1 0.0134(17) 0.018(2) 0.0184(17) -0.0034(14) -0.0010(12) 0.0015(14)
N2 0.0138(17) 0.017(2) 0.0192(17) 0.0002(14) -0.0035(12) -0.0011(14)
N3 0.024(2) 0.023(2) 0.0219(19) 0.0011(15) 0.0001(14) 0.0013(17)
N4 0.028(2) 0.022(2) 0.0217(19) 0.0021(15) -0.0053(15) 0.0018(17)
S1 0.0151(5) 0.0213(7) 0.0154(5) 0.0010(4) -0.0014(4) 0.0016(4)
Ag1 0.02552(18) 0.0245(2) 0.02023(17) 0.00075(13) 0.00413(12) 0.00424(15)
Ag2 0.0324(2) 0.0250(2) 0.02048(18) 0.00032(14) 0.00140(13) 0.00920(16)

loop_
_atom_type_symbol
_atom_type_description
_atom_type_scat_dispersion_real
_atom_type_scat_dispersion_imag
_atom_type_scat_source
C C 0.0033 0.0016 'International Tables Vol C Tables 4.2.6.8 and 6.1.1.4'
H H 0.0000 0.0000 'International Tables Vol C Tables 4.2.6.8 and 6.1.1.4'
N N 0.0061 0.0033 'International Tables Vol C Tables 4.2.6.8 and 6.1.1.4'
S S 0.1246 0.1234 'International Tables Vol C Tables 4.2.6.8 and 6.1.1.4'
Ag Ag -0.8971 1.1015 'International Tables Vol C Tables 4.2.6.8 and 6.1.1.4'

loop_
_geom_angle_atom_site_label_1
_geom_angle_atom_site_label_2
_geom_angle_atom_site_label_3
_geom_angle
_geom_angle_site_symmetry_1
_geom_angle_site_symmetry_3
_geom_angle_publ_flag
N1 C1 H1A 109.5 . . ?
N1 C1 H1B 109.5 . . ?
H1A C1 H1B 109.5 . . ?
N1 C1 H1C 109.5 . . ?
H1A C1 H1C 109.5 . . ?
H1B C1 H1C 109.5 . . ?
N1 C2 N2 106.1(3) . . ?
N1 C2 S1 124.9(3) . . ?
N2 C2 S1 129.0(3) . . ?
C4 C3 N1 107.9(3) . . ?
C4 C3 H3 126.0 . . ?
N1 C3 H3 126.0 . . ?
C3 C4 N2 106.9(4) . . ?
C3 C4 H4 126.6 . . ?
N2 C4 H4 126.6 . . ?
N2 C5 C6 112.2(3) . . ?
N2 C5 H5A 109.2 . . ?
C6 C5 H5A 109.2 . . ?
N2 C5 H5B 109.2 . . ?
C6 C5 H5B 109.2 . . ?
H5A C5 H5B 107.9 . . ?
C7 C6 C5 112.4(3) . . ?
C7 C6 H6A 109.1 . . ?
C5 C6 H6A 109.1 . . ?
C7 C6 H6B 109.1 . . ?
C5 C6 H6B 109.1 . . ?
H6A C6 H6B 107.9 . . ?
C6 C7 C7 113.0(4) . 3_766 ?
C6 C7 H7A 109.0 . . ?
C7 C7 H7A 109.0 3_766 . ?
C6 C7 H7B 109.0 . . ?
C7 C7 H7B 109.0 3_766 . ?
H7A C7 H7B 107.8 . . ?
N3 C8 Ag2 176.3(4) . . ?
N4 C9 Ag2 177.8(4) . . ?
C2 N1 C3 109.7(3) . . ?
C2 N1 C1 125.1(3) . . ?
C3 N1 C1 125.2(3) . . ?
C2 N2 C4 109.4(3) . . ?
C2 N2 C5 126.6(3) . . ?
C4 N2 C5 123.8(3) . . ?
C8 N3 Ag1 154.0(3) . 2_556 ?
C9 N4 Ag1 159.7(4) . . ?
C2 S1 Ag1 103.59(12) . . ?
C2 S1 Ag1 119.86(13) . 1_655 ?
Ag1 S1 Ag1 111.22(4) . 1_655 ?
N4 Ag1 N3 102.59(12) . 2_546 ?
N4 Ag1 S1 128.76(10) . . ?
N3 Ag1 S1 113.79(9) 2_546 . ?
N4 Ag1 S1 102.58(9) . 1_455 ?
N3 Ag1 S1 91.01(9) 2_546 1_455 ?
S1 Ag1 S1 111.22(4) . 1_455 ?
C9 Ag2 C8 178.01(15) . . ?

loop_
_geom_bond_atom_site_label_1
_geom_bond_atom_site_label_2
_geom_bond_distance
_geom_bond_site_symmetry_2
_geom_bond_publ_flag
C1 N1 1.461(5) . ?
C1 H1A 0.9800 . ?
C1 H1B 0.9800 . ?
C1 H1C 0.9800 . ?
C2 N1 1.355(5) . ?
C2 N2 1.355(5) . ?
C2 S1 1.710(4) . ?
C3 C4 1.336(6) . ?
C3 N1 1.376(5) . ?
C3 H3 0.9500 . ?
C4 N2 1.393(4) . ?
C4 H4 0.9500 . ?
C5 N2 1.463(5) . ?
C5 C6 1.522(5) . ?
C5 H5A 0.9900 . ?
C5 H5B 0.9900 . ?
C6 C7 1.514(5) . ?
C6 H6A 0.9900 . ?
C6 H6B 0.9900 . ?
C7 C7 1.529(7) 3_766 ?
C7 H7A 0.9900 . ?
C7 H7B 0.9900 . ?
C8 N3 1.133(5) . ?
C8 Ag2 2.056(5) . ?
C9 N4 1.145(5) . ?
C9 Ag2 2.045(5) . ?
N3 Ag1 2.297(3) 2_556 ?
N4 Ag1 2.251(4) . ?
S1 Ag1 2.4902(10) . ?
S1 Ag1 2.7279(10) 1_655 ?
Ag1 N3 2.297(3) 2_546 ?
Ag1 S1 2.7279(10) 1_455 ?

loop_
_geom_torsion_atom_site_label_1
_geom_torsion_atom_site_label_2
_geom_torsion_atom_site_label_3
_geom_torsion_atom_site_label_4
_geom_torsion
_geom_torsion_site_symmetry_1
_geom_torsion_site_symmetry_2
_geom_torsion_site_symmetry_3
_geom_torsion_site_symmetry_4
_geom_torsion_publ_flag
N1 C3 C4 N2 0.6(5) . . . . ?
N2 C5 C6 C7 -173.2(3) . . . . ?
C5 C6 C7 C7 -176.7(4) . . . 3_766 ?
N2 C2 N1 C3 -0.4(4) . . . . ?
S1 C2 N1 C3 -179.4(3) . . . . ?
N2 C2 N1 C1 178.6(3) . . . . ?
S1 C2 N1 C1 -0.4(5) . . . . ?
C4 C3 N1 C2 -0.2(5) . . . . ?
C4 C3 N1 C1 -179.2(4) . . . . ?
N1 C2 N2 C4 0.8(4) . . . . ?
S1 C2 N2 C4 179.8(3) . . . . ?
N1 C2 N2 C5 175.8(3) . . . . ?
S1 C2 N2 C5 -5.2(6) . . . . ?
C3 C4 N2 C2 -0.9(5) . . . . ?
C3 C4 N2 C5 -176.1(3) . . . . ?
C6 C5 N2 C2 -90.3(5) . . . . ?
C6 C5 N2 C4 84.1(4) . . . . ?
N1 C2 S1 Ag1 -84.4(3) . . . . ?
N2 C2 S1 Ag1 96.7(3) . . . . ?
N1 C2 S1 Ag1 150.9(3) . . . 1_655 ?
N2 C2 S1 Ag1 -27.9(4) . . . 1_655 ?
